data_7009366
loop_
_publ_author_name
'Danopoulos, Andreas A.'
'Hankin, Danielle M.'
'Cafferkey, Sean M.'
'Hursthouse, Michael B.'

_publ_section_title
;
 \h2-Sulfenamido complexes of uranium&#x200A;&#x2020;
;
_journal_issue 10
_journal_name_full 'Journal of the Chemical Society, Dalton Transactions'
_journal_page_first 1613
_journal_paper_doi 10.1039/b000304m
_journal_year 2000
_chemical_formula_sum 'C30 H44 Cl N S U'
_chemical_formula_weight 724.20
_chemical_name_systematic
; 
 ? 
;
_space_group_IT_number 14
_symmetry_cell_setting monoclinic
_symmetry_space_group_name_Hall '-P 2ybc'
_symmetry_space_group_name_H-M 'P 1 21/c 1'
_atom_sites_solution_hydrogens geom
_atom_sites_solution_primary direct
_atom_sites_solution_secondary difmap
_audit_creation_method SHELXL-97
_cell_angle_alpha 90.00
_cell_angle_beta 104.23(7)
_cell_angle_gamma 90.00
_cell_formula_units_Z 4
_cell_length_a 9.680(6)
_cell_length_b 17.226(10)
_cell_length_c 18.166(5)
_cell_measurement_temperature 150(2)
_cell_volume 2936(3)
_computing_structure_refinement 'SHELXL-97 (Sheldrick, 1997)'
_computing_structure_solution 'SHELXS-97 (Sheldrick, 1990)'
_diffrn_ambient_temperature 150(2)
_diffrn_measured_fraction_theta_full 0.802
_diffrn_measured_fraction_theta_max 0.802
_diffrn_radiation_monochromator graphite
_diffrn_radiation_source 'rotating anode'
_diffrn_radiation_type MoK\a
_diffrn_radiation_wavelength 0.71069
_diffrn_reflns_av_R_equivalents 0.2626
_diffrn_reflns_av_sigmaI/netI 0.5448
_diffrn_reflns_limit_h_max 8
_diffrn_reflns_limit_h_min -10
_diffrn_reflns_limit_k_max 18
_diffrn_reflns_limit_k_min -18
_diffrn_reflns_limit_l_max 20
_diffrn_reflns_limit_l_min -16
_diffrn_reflns_number 10605
_diffrn_reflns_theta_full 24.83
_diffrn_reflns_theta_max 24.83
_diffrn_reflns_theta_min 2.17
_exptl_absorpt_coefficient_mu 5.708
_exptl_crystal_density_diffrn 1.638
_exptl_crystal_density_method 'not measured'
_exptl_crystal_F_000 1424
_exptl_crystal_size_max 0.12
_exptl_crystal_size_mid 0.05
_exptl_crystal_size_min 0.03
_refine_diff_density_max 2.005
_refine_diff_density_min -1.610
_refine_diff_density_rms 0.244
_refine_ls_extinction_method none
_refine_ls_goodness_of_fit_ref 0.599
_refine_ls_hydrogen_treatment mixed
_refine_ls_matrix_type full
_refine_ls_number_parameters 165
_refine_ls_number_reflns 4078
_refine_ls_number_restraints 0
_refine_ls_restrained_S_all 0.599
_refine_ls_R_factor_all 0.2035
_refine_ls_R_factor_gt 0.0740
_refine_ls_shift/su_max 0.587
_refine_ls_shift/su_mean 0.015
_refine_ls_structure_factor_coef Fsqd
_refine_ls_weighting_details 'calc w=1/[\s^2^(Fo^2^)+(0.0000P)^2^+0.0000P] where P=(Fo^2^+2Fc^2^)/3'
_refine_ls_weighting_scheme calc
_refine_ls_wR_factor_gt 0.1471
_refine_ls_wR_factor_ref 0.1893
_reflns_number_gt 1145
_reflns_number_total 4078
_reflns_threshold_expression >2sigma(I)
_cod_data_source_file b000304m.txt
_cod_data_source_block s92-2
_cod_depositor_comments
;
The following automatic conversions were performed:
'_symmetry_cell_setting' value 'Monoclinic' changed to 'monoclinic'
according to '/home/saulius/struct/CIF-dictionaries/cif_core.dic'
dictionary named 'cif_core.dic' version 2.4.1 from 2010-06-29.

Automatic conversion script
Id: cif_fix_enum 1527 2010-12-29 10:47:43Z saulius 
;
_cod_original_sg_symbol_H-M P2(1)/c
_cod_database_code 7009366

loop_
_symmetry_equiv_pos_as_xyz
'x, y, z'
'-x, y+1/2, -z+1/2'
'-x, -y, -z'
'x, -y-1/2, z-1/2'

loop_
_atom_site_label
_atom_site_type_symbol
_atom_site_fract_x
_atom_site_fract_y
_atom_site_fract_z
_atom_site_U_iso_or_equiv
_atom_site_adp_type
_atom_site_occupancy
_atom_site_symmetry_multiplicity
_atom_site_calc_flag
_atom_site_refinement_flags
_atom_site_disorder_assembly
_atom_site_disorder_group
U1 U 0.32714(9) 0.43362(6) 0.23128(6) 0.0288(3) Uani 1 1 d . . .
Cl Cl 0.2834(6) 0.2877(4) 0.1899(5) 0.052(2) Uani 1 1 d . . .
S1 S 0.3723(6) 0.4844(4) 0.3832(4) 0.034(2) Uani 1 1 d . . .
N1 N 0.2961(18) 0.3992(11) 0.3429(11) 0.023(5) Uiso 1 1 d . . .
C1 C 0.619(2) 0.435(2) 0.2970(15) 0.036(7) Uiso 1 1 d . . .
C2 C 0.589(2) 0.5034(16) 0.2502(15) 0.023(7) Uiso 1 1 d . . .
C3 C 0.551(2) 0.4859(14) 0.1751(14) 0.017(6) Uiso 1 1 d . . .
C4 C 0.558(2) 0.4065(13) 0.1673(13) 0.015(6) Uiso 1 1 d . . .
C5 C 0.595(2) 0.3809(16) 0.2410(15) 0.025(7) Uiso 1 1 d . . .
C6 C 0.685(2) 0.4324(19) 0.3782(13) 0.038(7) Uiso 1 1 d . . .
H6A H 0.6449 0.3892 0.4014 0.056 Uiso 1 1 calc R . .
H6B H 0.6669 0.4813 0.4017 0.056 Uiso 1 1 calc R . .
H6C H 0.7881 0.4249 0.3863 0.056 Uiso 1 1 calc R . .
C7 C 0.610(2) 0.5901(13) 0.2846(14) 0.028(7) Uiso 1 1 d . . .
H7A H 0.5468 0.6258 0.2499 0.042 Uiso 1 1 calc R . .
H7B H 0.7091 0.6062 0.2910 0.042 Uiso 1 1 calc R . .
H7C H 0.5860 0.5909 0.3341 0.042 Uiso 1 1 calc R . .
C8 C 0.553(3) 0.5419(17) 0.1090(15) 0.050(9) Uiso 1 1 d . . .
H8A H 0.5510 0.5956 0.1265 0.076 Uiso 1 1 calc R . .
H8B H 0.4686 0.5324 0.0672 0.076 Uiso 1 1 calc R . .
H8C H 0.6391 0.5333 0.0912 0.076 Uiso 1 1 calc R . .
C9 C 0.541(3) 0.3560(19) 0.1007(16) 0.055(9) Uiso 1 1 d . . .
H9A H 0.5095 0.3870 0.0543 0.083 Uiso 1 1 calc R . .
H9B H 0.4704 0.3157 0.1020 0.083 Uiso 1 1 calc R . .
H9C H 0.6329 0.3315 0.1011 0.083 Uiso 1 1 calc R . .
C10 C 0.644(3) 0.2958(17) 0.2631(18) 0.051(8) Uiso 1 1 d . . .
H10A H 0.7474 0.2917 0.2700 0.076 Uiso 1 1 calc R . .
H10B H 0.5960 0.2604 0.2227 0.076 Uiso 1 1 calc R . .
H10C H 0.6193 0.2818 0.3106 0.076 Uiso 1 1 calc R . .
C11 C 0.041(2) 0.4706(13) 0.1869(13) 0.011(5) Uiso 1 1 d . . .
C12 C 0.109(2) 0.5469(15) 0.1884(15) 0.029(7) Uiso 1 1 d . . .
C13 C 0.191(2) 0.5472(14) 0.1351(13) 0.021(6) Uiso 1 1 d . . .
C14 C 0.166(2) 0.4782(16) 0.0891(15) 0.033(7) Uiso 1 1 d . . .
C15 C 0.068(2) 0.4292(17) 0.1252(13) 0.024(6) Uiso 1 1 d . . .
C16 C -0.068(2) 0.4527(15) 0.2295(13) 0.031(7) Uiso 1 1 d . . .
H16A H -0.1293 0.4105 0.2040 0.047 Uiso 1 1 calc R . .
H16B H -0.1259 0.4990 0.2312 0.047 Uiso 1 1 calc R . .
H16C H -0.0206 0.4368 0.2814 0.047 Uiso 1 1 calc R . .
C17 C 0.095(3) 0.6181(17) 0.2361(16) 0.048(8) Uiso 1 1 d . . .
H17A H 0.1398 0.6628 0.2177 0.072 Uiso 1 1 calc R . .
H17B H 0.1429 0.6081 0.2893 0.072 Uiso 1 1 calc R . .
H17C H -0.0058 0.6292 0.2317 0.072 Uiso 1 1 calc R . .
C18 C 0.247(2) 0.6182(16) 0.1088(15) 0.040(8) Uiso 1 1 d . . .
H18A H 0.1811 0.6612 0.1098 0.060 Uiso 1 1 calc R . .
H18B H 0.2563 0.6107 0.0568 0.060 Uiso 1 1 calc R . .
H18C H 0.3404 0.6303 0.1422 0.060 Uiso 1 1 calc R . .
C19 C 0.197(2) 0.4520(16) 0.0181(14) 0.037(7) Uiso 1 1 d . . .
H19A H 0.2338 0.4957 -0.0061 0.056 Uiso 1 1 calc R . .
H19B H 0.1101 0.4321 -0.0162 0.056 Uiso 1 1 calc R . .
H19C H 0.2693 0.4108 0.0291 0.056 Uiso 1 1 calc R . .
C20 C -0.010(3) 0.3596(18) 0.0984(17) 0.058(9) Uiso 1 1 d . . .
H20A H -0.0113 0.3258 0.1417 0.088 Uiso 1 1 calc R . .
H20B H 0.0352 0.3324 0.0633 0.088 Uiso 1 1 calc R . .
H20C H -0.1083 0.3732 0.0722 0.088 Uiso 1 1 calc R . .
C21 C 0.237(2) 0.5452(14) 0.4057(14) 0.027(7) Uiso 1 1 d . . .
C22 C 0.105(2) 0.5225(16) 0.4092(14) 0.033(7) Uiso 1 1 d . . .
H22 H 0.0761 0.4703 0.3978 0.039 Uiso 1 1 calc R . .
C23 C 0.014(2) 0.5730(19) 0.4286(14) 0.038(7) Uiso 1 1 d . . .
H23 H -0.0783 0.5560 0.4302 0.045 Uiso 1 1 calc R . .
C24 C 0.056(2) 0.6533(16) 0.4472(15) 0.037(7) Uiso 1 1 d . . .
H24 H -0.0078 0.6890 0.4615 0.044 Uiso 1 1 calc R . .
C25 C 0.187(2) 0.6749(16) 0.4434(13) 0.029(7) Uiso 1 1 d . . .
H25 H 0.2149 0.7274 0.4542 0.035 Uiso 1 1 calc R . .
C26 C 0.285(3) 0.6246(18) 0.4246(16) 0.045(8) Uiso 1 1 d . . .
H26 H 0.3780 0.6411 0.4241 0.054 Uiso 1 1 calc R . .
C27 C 0.288(2) 0.3301(15) 0.4030(14) 0.025(7) Uiso 1 1 d . . .
C28 C 0.305(3) 0.3618(18) 0.4822(15) 0.049(8) Uiso 1 1 d . . .
H28A H 0.3070 0.3187 0.5177 0.073 Uiso 1 1 calc R . .
H28B H 0.2238 0.3958 0.4830 0.073 Uiso 1 1 calc R . .
H28C H 0.3935 0.3915 0.4973 0.073 Uiso 1 1 calc R . .
C29 C 0.144(2) 0.2972(18) 0.3667(16) 0.049(8) Uiso 1 1 d . . .
H29A H 0.1383 0.2855 0.3132 0.074 Uiso 1 1 calc R . .
H29B H 0.0704 0.3352 0.3700 0.074 Uiso 1 1 calc R . .
H29C H 0.1292 0.2495 0.3931 0.074 Uiso 1 1 calc R . .
C30 C 0.408(2) 0.2759(17) 0.3985(16) 0.047(8) Uiso 1 1 d . . .
H30A H 0.4991 0.3029 0.4156 0.070 Uiso 1 1 calc R . .
H30B H 0.3959 0.2587 0.3459 0.070 Uiso 1 1 calc R . .
H30C H 0.4061 0.2307 0.4311 0.070 Uiso 1 1 calc R . .

loop_
_atom_site_aniso_label
_atom_site_aniso_U_11
_atom_site_aniso_U_22
_atom_site_aniso_U_33
_atom_site_aniso_U_23
_atom_site_aniso_U_13
_atom_site_aniso_U_12
U1 0.0233(5) 0.0229(5) 0.0379(7) 0.0004(9) 0.0031(4) 0.0003(6)
Cl 0.036(4) 0.016(4) 0.095(7) -0.010(5) -0.001(4) 0.003(3)
S1 0.030(4) 0.036(5) 0.033(5) 0.010(4) 0.002(3) -0.001(3)

loop_
_atom_type_symbol
_atom_type_description
_atom_type_scat_dispersion_real
_atom_type_scat_dispersion_imag
_atom_type_scat_source
C C 0.0033 0.0016 'International Tables Vol C Tables 4.2.6.8 and 6.1.1.4'
H H 0.0000 0.0000 'International Tables Vol C Tables 4.2.6.8 and 6.1.1.4'
N N 0.0061 0.0033 'International Tables Vol C Tables 4.2.6.8 and 6.1.1.4'
S S 0.1246 0.1234 'International Tables Vol C Tables 4.2.6.8 and 6.1.1.4'
Cl Cl 0.1484 0.1585 'International Tables Vol C Tables 4.2.6.8 and 6.1.1.4'
U U -9.6767 9.6646 'International Tables Vol C Tables 4.2.6.8 and 6.1.1.4'

loop_
_geom_angle_atom_site_label_1
_geom_angle_atom_site_label_2
_geom_angle_atom_site_label_3
_geom_angle
_geom_angle_site_symmetry_1
_geom_angle_site_symmetry_3
_geom_angle_publ_flag
N1 U1 Cl 87.5(5) . . ?
N1 U1 C5 101.2(7) . . ?
Cl U1 C5 77.5(6) . . ?
N1 U1 C13 128.9(7) . . ?
Cl U1 C13 118.9(5) . . ?
C5 U1 C13 125.6(8) . . ?
N1 U1 C2 109.4(7) . . ?
Cl U1 C2 122.2(6) . . ?
C5 U1 C2 45.6(7) . . ?
C13 U1 C2 92.9(7) . . ?
N1 U1 C11 88.7(7) . . ?
Cl U1 C11 93.3(5) . . ?
C5 U1 C11 166.0(7) . . ?
C13 U1 C11 50.1(7) . . ?
C2 U1 C11 139.7(8) . . ?
N1 U1 C15 109.2(7) . . ?
Cl U1 C15 73.7(6) . . ?
C5 U1 C15 136.5(8) . . ?
C13 U1 C15 50.4(7) . . ?
C2 U1 C15 138.6(8) . . ?
C11 U1 C15 29.5(6) . . ?
N1 U1 C3 136.4(6) . . ?
Cl U1 C3 107.0(5) . . ?
C5 U1 C3 46.3(7) . . ?
C13 U1 C3 80.1(7) . . ?
C2 U1 C3 28.5(7) . . ?
C11 U1 C3 129.7(7) . . ?
C15 U1 C3 114.2(7) . . ?
N1 U1 C14 139.3(7) . . ?
Cl U1 C14 89.1(6) . . ?
C5 U1 C14 117.6(8) . . ?
C13 U1 C14 30.3(7) . . ?
C2 U1 C14 106.6(8) . . ?
C11 U1 C14 51.0(7) . . ?
C15 U1 C14 32.1(7) . . ?
C3 U1 C14 83.0(7) . . ?
N1 U1 C1 87.8(7) . . ?
Cl U1 C1 101.8(7) . . ?
C5 U1 C1 28.5(7) . . ?
C13 U1 C1 123.1(8) . . ?
C2 U1 C1 30.2(8) . . ?
C11 U1 C1 164.3(9) . . ?
C15 U1 C1 161.9(7) . . ?
C3 U1 C1 49.5(7) . . ?
C14 U1 C1 132.5(8) . . ?
N1 U1 C4 129.8(6) . . ?
Cl U1 C4 79.1(5) . . ?
C5 U1 C4 28.7(7) . . ?
C13 U1 C4 99.3(7) . . ?
C2 U1 C4 47.1(7) . . ?
C11 U1 C4 139.7(7) . . ?
C15 U1 C4 112.7(7) . . ?
C3 U1 C4 28.7(6) . . ?
C14 U1 C4 89.0(7) . . ?
C1 U1 C4 49.5(7) . . ?
N1 U1 S1 37.6(5) . . ?
Cl U1 S1 123.4(2) . . ?
C5 U1 S1 97.1(6) . . ?
C13 U1 S1 109.7(5) . . ?
C2 U1 S1 80.0(6) . . ?
C11 U1 S1 96.7(5) . . ?
C15 U1 S1 125.9(5) . . ?
C3 U1 S1 108.2(5) . . ?
C14 U1 S1 137.7(6) . . ?
C1 U1 S1 71.4(6) . . ?
C4 U1 S1 120.6(5) . . ?
N1 S1 C21 109.4(10) . . ?
N1 S1 U1 51.2(7) . . ?
C21 S1 U1 117.1(8) . . ?
C27 N1 S1 115.0(14) . . ?
C27 N1 U1 148.5(15) . . ?
S1 N1 U1 91.2(9) . . ?
C5 C1 C2 99(2) . . ?
C5 C1 C6 134(3) . . ?
C2 C1 C6 126(3) . . ?
C5 C1 U1 73.0(13) . . ?
C2 C1 U1 73.7(12) . . ?
C6 C1 U1 125.6(16) . . ?
C3 C2 C1 112(2) . . ?
C3 C2 C7 125(2) . . ?
C1 C2 C7 123(2) . . ?
C3 C2 U1 76.3(13) . . ?
C1 C2 U1 76.1(13) . . ?
C7 C2 U1 118.4(15) . . ?
C2 C3 C4 108(2) . . ?
C2 C3 C8 126(2) . . ?
C4 C3 C8 122(2) . . ?
C2 C3 U1 75.2(14) . . ?
C4 C3 U1 77.1(15) . . ?
C8 C3 U1 130.5(14) . . ?
C5 C4 C3 103(2) . . ?
C5 C4 C9 124(2) . . ?
C3 C4 C9 132(2) . . ?
C5 C4 U1 72.2(14) . . ?
C3 C4 U1 74.3(15) . . ?
C9 C4 U1 120.3(15) . . ?
C1 C5 C4 118(3) . . ?
C1 C5 C10 118(3) . . ?
C4 C5 C10 123(3) . . ?
C1 C5 U1 78.5(14) . . ?
C4 C5 U1 79.0(13) . . ?
C10 C5 U1 123.6(17) . . ?
C15 C11 C12 108(2) . . ?
C15 C11 C16 127(2) . . ?
C12 C11 C16 123(2) . . ?
C15 C11 U1 75.3(12) . . ?
C12 C11 U1 78.0(12) . . ?
C16 C11 U1 126.2(15) . . ?
C13 C12 C11 108(2) . . ?
C13 C12 C17 122(2) . . ?
C11 C12 C17 129(2) . . ?
C13 C12 U1 71.2(13) . . ?
C11 C12 U1 71.7(12) . . ?
C17 C12 U1 123.9(15) . . ?
C12 C13 C14 111(2) . . ?
C12 C13 C18 123(2) . . ?
C14 C13 C18 122(2) . . ?
C12 C13 U1 79.8(14) . . ?
C14 C13 U1 76.5(14) . . ?
C18 C13 U1 130.5(15) . . ?
C13 C14 C19 136(3) . . ?
C13 C14 C15 104(2) . . ?
C19 C14 C15 119(2) . . ?
C13 C14 U1 73.3(13) . . ?
C19 C14 U1 122.8(17) . . ?
C15 C14 U1 73.4(13) . . ?
C11 C15 C20 120(2) . . ?
C11 C15 C14 109(2) . . ?
C20 C15 C14 130(2) . . ?
C11 C15 U1 75.2(12) . . ?
C20 C15 U1 124.9(19) . . ?
C14 C15 U1 74.5(11) . . ?
C22 C21 C26 120(2) . . ?
C22 C21 S1 126(2) . . ?
C26 C21 S1 113.3(19) . . ?
C23 C22 C21 121(3) . . ?
C22 C23 C24 121(2) . . ?
C25 C24 C23 117(3) . . ?
C24 C25 C26 123(3) . . ?
C25 C26 C21 117(2) . . ?
C29 C27 C30 113(2) . . ?
C29 C27 C28 115(2) . . ?
C30 C27 C28 112(2) . . ?
C29 C27 N1 99.9(18) . . ?
C30 C27 N1 105(2) . . ?
C28 C27 N1 111(2) . . ?

loop_
_geom_bond_atom_site_label_1
_geom_bond_atom_site_label_2
_geom_bond_distance
_geom_bond_site_symmetry_2
_geom_bond_publ_flag
U1 N1 2.20(2) . ?
U1 Cl 2.628(7) . ?
U1 C5 2.72(2) . ?
U1 C13 2.74(2) . ?
U1 C2 2.75(2) . ?
U1 C11 2.759(19) . ?
U1 C15 2.761(19) . ?
U1 C3 2.76(2) . ?
U1 C14 2.78(2) . ?
U1 C1 2.78(2) . ?
U1 C4 2.80(2) . ?
U1 S1 2.825(8) . ?
S1 N1 1.72(2) . ?
S1 C21 1.80(2) . ?
N1 C27 1.63(3) . ?
C1 C5 1.35(4) . ?
C1 C2 1.44(4) . ?
C1 C6 1.46(3) . ?
C2 C3 1.36(3) . ?
C2 C7 1.61(3) . ?
C3 C4 1.38(3) . ?
C3 C8 1.54(3) . ?
C4 C5 1.37(3) . ?
C4 C9 1.47(3) . ?
C5 C10 1.56(4) . ?
C11 C15 1.41(3) . ?
C11 C12 1.46(3) . ?
C11 C16 1.49(3) . ?
C12 C13 1.40(3) . ?
C12 C17 1.52(3) . ?
C13 C14 1.44(3) . ?
C13 C18 1.46(3) . ?
C14 C19 1.47(3) . ?
C14 C15 1.53(3) . ?
C15 C20 1.44(4) . ?
C21 C22 1.35(3) . ?
C21 C26 1.46(4) . ?
C22 C23 1.34(3) . ?
C23 C24 1.46(4) . ?
C24 C25 1.35(3) . ?
C25 C26 1.38(3) . ?
C27 C29 1.50(3) . ?
C27 C30 1.50(3) . ?
C27 C28 1.51(3) . ?
